data_4322524
loop_
_publ_author_name
'Nicola Armaroli'
'Gianluca Accorsi'
'Francesco Barigelletti'
'Samantha M. Couchman'
'James S. Fleming'
'Nicholas C. Harden'
'John C. Jeffery'
'Karen L. V. Mann'
'Jon A. McCleverty'
'Leigh H. Rees'
'Sarah R. Starling'
'Michael D. Ward'

_publ_contact_author
;
    Dr. M. D. Ward,
    School of Chemistry,
    Cantocks Close,
    University of Bristol.
    Bristol. BS8 1TS.
;
_publ_contact_author_email mike.ward@bristol.ac.uk
_publ_contact_author_fax '0117 9290509'
_publ_contact_author_phone '0117 9287655 '
_publ_section_title
;
 Structural and Photophysical Properties of Mononuclear and Dinuclear
 Lanthanide(III) Complexes of Multidentate Podand Ligands Based on
 Poly(pyrazolyl)borates
;
_journal_name_full 'Inorganic Chemistry'
_journal_page_first 5769
_journal_page_last 5776
_journal_paper_doi 10.1021/ic990708i
_journal_volume 38
_journal_year 1999
_chemical_formula_sum 'C55.2 H52.8 B2 Gd2 N24.4 O14.4'
_chemical_formula_weight 1624.54
_chemical_name_systematic
; 
 ? 
;
_space_group_IT_number 86
_symmetry_cell_setting tetragonal
_symmetry_space_group_name_Hall '-P 4bc'
_symmetry_space_group_name_H-M 'P 42/n :2'
_atom_sites_solution_hydrogens geom
_atom_sites_solution_primary direct
_atom_sites_solution_secondary difmap
_audit_creation_method SHELXL
_cell_angle_alpha 90.00
_cell_angle_beta 90.00
_cell_angle_gamma 90.00
_cell_formula_units_Z 4
_cell_length_a 16.622(6)
_cell_length_b 16.622(4)
_cell_length_c 24.19(5)
_cell_measurement_temperature 173(2)
_cell_volume 6683(14)
_computing_cell_refinement 'SAINT (Siemens, 1995)'
_computing_data_collection 'SMART (Siemens, 1995)'
_computing_data_reduction 'SAINT (Siemens, 1995)'
_computing_molecular_graphics 'SHELXTL (Sheldrick, 1995)'
_computing_publication_material 'SHELXTL (Sheldrick, 1995)'
_computing_structure_refinement 'SHELXTL (Sheldrick, 1995)'
_computing_structure_solution 'SHELXTL (Sheldrick, 1995)'
_diffrn_ambient_temperature 173(2)
_diffrn_radiation_monochromator graphite
_diffrn_radiation_source 'fine-focus sealed tube'
_diffrn_radiation_type MoK\a
_diffrn_radiation_wavelength 0.71073
_diffrn_reflns_av_R_equivalents 0.2547
_diffrn_reflns_av_sigmaI/netI 0.1222
_diffrn_reflns_limit_h_max 21
_diffrn_reflns_limit_h_min -21
_diffrn_reflns_limit_k_max 21
_diffrn_reflns_limit_k_min -16
_diffrn_reflns_limit_l_max 31
_diffrn_reflns_limit_l_min -31
_diffrn_reflns_number 21321
_diffrn_reflns_theta_max 19.99
_diffrn_reflns_theta_min 1.49
_exptl_absorpt_coefficient_mu 2.049
_exptl_absorpt_correction_T_max 0.913
_exptl_absorpt_correction_T_min 0.732
_exptl_crystal_colour colourless
_exptl_crystal_density_diffrn 1.615
_exptl_crystal_description block
_exptl_crystal_F_000 3232
_exptl_crystal_size_max 0.15
_exptl_crystal_size_mid 0.10
_exptl_crystal_size_min 0.05
_refine_diff_density_max 1.276
_refine_diff_density_min -0.771
_refine_diff_density_rms 0.164
_refine_ls_extinction_method none
_refine_ls_goodness_of_fit_all 1.139
_refine_ls_goodness_of_fit_obs 1.363
_refine_ls_matrix_type full
_refine_ls_number_parameters 600
_refine_ls_number_reflns 3059
_refine_ls_number_restraints 477
_refine_ls_restrained_S_all 1.108
_refine_ls_restrained_S_obs 1.165
_refine_ls_R_factor_all 0.1883
_refine_ls_R_factor_obs 0.1072
_refine_ls_shift/esd_max -1.560
_refine_ls_shift/esd_mean 0.020
_refine_ls_structure_factor_coef Fsqd
_refine_ls_weighting_details 'w=1/[\s^2^(Fo^2^)+(0.0351P)^2^+359.7444P] where P=(Fo^2^+2Fc^2^)/3'
_refine_ls_weighting_scheme calc
_refine_ls_wR_factor_all 0.2559
_refine_ls_wR_factor_obs 0.2016
_reflns_number_observed 1776
_reflns_number_total 3124
_reflns_observed_criterion >2sigma(I)
_cod_data_source_file ic990708i_5.cif
_cod_data_source_block 5
_cod_depositor_comments
;
The following automatic conversions were performed:

'_refine_ls_weighting_scheme' value 'calc
w=1/[\s^2^(Fo^2^)+(0.0351P)^2^+359.7444P] where P=(Fo^2^+2Fc^2^)/3'
was changed to 'calc'. New tag '_refine_ls_weighting_details' was
created. The value of the new tag was set to
'w=1/[\s^2^(Fo^2^)+(0.0351P)^2^+359.7444P] where P=(Fo^2^+2Fc^2^)/3'.

Automatic conversion script
Id: cif_fix_values 3143 2015-03-26 13:38:13Z robertas 
;
_cod_original_cell_volume 6682(5)
_cod_original_sg_symbol_H-M 'P 42/n'
_cod_original_formula_sum 'C55.20 H52.80 B2 Gd2 N24.40 O14.40'
_cod_database_code 4322524

loop_
_symmetry_equiv_pos_as_xyz
'x, y, z'
'-x+1/2, -y+1/2, z'
'-y, x+1/2, z+1/2'
'y+1/2, -x, z+1/2'
'-x, -y, -z'
'x-1/2, y-1/2, -z'
'y, -x-1/2, -z-1/2'
'-y-1/2, x, -z-1/2'

loop_
_atom_site_aniso_label
_atom_site_aniso_U_11
_atom_site_aniso_U_22
_atom_site_aniso_U_33
_atom_site_aniso_U_23
_atom_site_aniso_U_13
_atom_site_aniso_U_12
Gd1 0.0306(9) 0.0630(12) 0.0445(8) -0.0058(9) 0.0058(9) -0.0017(9)
B1 0.032(8) 0.031(8) 0.033(8) 0.000(5) 0.003(5) -0.005(5)
N11 0.032(7) 0.034(7) 0.032(7) 0.000(5) -0.004(5) -0.002(5)
C12 0.054(10) 0.053(10) 0.055(10) 0.003(5) 0.003(5) 0.002(5)
C13 0.029(17) 0.030(17) 0.031(17) 0.000(5) 0.000(5) -0.001(5)
C14 0.055(22) 0.054(22) 0.054(22) -0.001(5) 0.000(5) 0.000(5)
N15 0.021(16) 0.021(16) 0.021(16) 0.000(5) -0.001(5) 0.000(5)
N21 0.035(9) 0.034(9) 0.036(10) 0.000(5) 0.000(5) 0.000(5)
C22 0.034(9) 0.033(10) 0.032(10) 0.000(5) 0.001(5) 0.000(5)
C23 0.032(9) 0.032(9) 0.032(10) 0.000(5) 0.001(5) 0.000(5)
C24 0.030(9) 0.030(10) 0.029(10) -0.002(5) 0.001(5) 0.001(5)
C25 0.033(9) 0.034(10) 0.033(10) -0.001(5) 0.000(5) 0.000(5)
C26 0.037(9) 0.036(10) 0.036(10) 0.001(5) -0.001(5) 0.000(5)
C13' 0.071(18) 0.072(18) 0.071(18) -0.001(5) 0.000(5) 0.002(5)
C14' 0.075(18) 0.076(18) 0.076(18) 0.000(5) -0.001(5) 0.000(5)
N15' 0.024(11) 0.022(11) 0.023(11) 0.000(5) 0.000(5) 0.001(5)
N21' 0.070(17) 0.070(17) 0.071(17) -0.001(5) 0.001(5) 0.000(5)
C22' 0.080(19) 0.080(19) 0.081(19) 0.000(5) 0.000(5) -0.001(5)
C23' 0.083(18) 0.082(18) 0.083(18) -0.002(5) 0.001(5) 0.001(5)
C24' 0.102(22) 0.102(22) 0.102(22) -0.001(5) -0.001(5) 0.000(5)
C25' 0.085(20) 0.086(20) 0.086(20) -0.001(5) 0.002(5) 0.000(5)
C26' 0.082(21) 0.081(21) 0.082(21) 0.000(5) 0.000(5) -0.001(5)
N31 0.047(8) 0.051(8) 0.047(8) 0.000(5) 0.000(5) -0.001(5)
C32 0.047(9) 0.050(9) 0.049(9) 0.000(5) -0.003(5) 0.002(5)
C33 0.040(9) 0.042(9) 0.041(9) -0.001(5) 0.001(5) -0.004(5)
C34 0.041(9) 0.043(9) 0.041(9) -0.001(5) -0.001(5) 0.001(5)
N35 0.038(7) 0.040(7) 0.039(7) -0.002(5) -0.003(5) -0.005(5)
N41 0.056(8) 0.058(8) 0.057(8) -0.002(5) 0.001(5) -0.002(5)
C42 0.037(8) 0.038(8) 0.038(8) 0.000(5) -0.001(5) 0.000(5)
C43 0.053(9) 0.056(9) 0.053(9) 0.000(5) 0.000(5) 0.000(5)
C44 0.097(13) 0.100(13) 0.099(13) -0.002(5) 0.000(5) -0.001(5)
C45 0.074(11) 0.074(11) 0.074(11) -0.002(5) 0.000(5) 0.001(5)
C46 0.061(10) 0.062(10) 0.062(10) -0.002(5) 0.001(5) 0.001(5)
N51 0.032(7) 0.035(7) 0.034(7) 0.001(5) 0.003(5) -0.002(5)
C52 0.038(8) 0.040(8) 0.039(8) 0.001(5) 0.000(5) -0.002(5)
C53 0.046(9) 0.044(9) 0.045(9) 0.002(5) 0.000(5) -0.002(5)
C54 0.051(9) 0.052(9) 0.053(10) -0.001(5) -0.001(5) -0.001(5)
N55 0.033(7) 0.036(7) 0.036(7) 0.003(5) 0.001(5) 0.003(5)
N61 0.057(8) 0.060(8) 0.061(8) -0.003(5) 0.001(5) 0.002(5)
C62 0.047(9) 0.047(9) 0.046(9) -0.002(5) 0.001(5) 0.000(5)
C63 0.071(11) 0.073(11) 0.073(11) -0.001(5) 0.000(5) 0.002(5)
C64 0.092(13) 0.093(13) 0.094(13) -0.002(5) 0.000(5) 0.002(5)
C65 0.113(15) 0.113(15) 0.116(15) -0.002(5) 0.000(5) 0.002(5)
C66 0.105(15) 0.107(15) 0.108(15) -0.002(5) 0.001(5) -0.001(5)
N1 0.045(17) 0.045(17) 0.044(17) 0.000(5) 0.000(5) 0.001(5)
O1 0.037(14) 0.037(14) 0.037(14) 0.000(5) 0.000(5) -0.001(5)
O2 0.036(14) 0.039(15) 0.039(15) 0.003(10) 0.003(10) 0.002(10)
O3 0.016(10) 0.017(10) 0.017(10) -0.002(5) 0.000(5) 0.000(5)
N1' 0.069(13) 0.067(13) 0.068(13) 0.001(5) 0.000(5) 0.000(5)
O1' 0.044(9) 0.046(9) 0.044(9) 0.001(5) 0.001(5) 0.000(5)
O2' 0.105(16) 0.105(16) 0.112(16) -0.001(10) -0.003(10) -0.007(10)
O3' 0.070(12) 0.071(12) 0.073(12) 0.000(5) 0.000(5) 0.000(5)
N201 0.094(16) 0.094(16) 0.095(16) 0.000(5) -0.001(5) 0.001(5)
C201 0.156(34) 0.160(34) 0.158(34) 0.005(10) -0.002(10) 0.001(10)
C202 0.073(18) 0.070(18) 0.065(18) -0.002(10) 0.002(10) -0.002(10)
C203 0.074(18) 0.075(18) 0.074(18) 0.000(5) 0.000(5) 0.001(5)
O201 0.185(27) 0.182(27) 0.184(27) 0.001(10) -0.001(10) 0.000(10)
N2 0.086(10) 0.085(10) 0.083(10) 0.002(5) 0.001(5) 0.001(5)
O4 0.058(7) 0.062(7) 0.059(7) 0.000(5) 0.001(5) 0.003(5)
O5 0.088(11) 0.103(11) 0.098(11) 0.011(9) -0.002(9) 0.013(9)
O6 0.057(7) 0.060(7) 0.061(7) 0.000(5) 0.000(5) 0.000(5)
N101 0.292(27) 0.292(27) 0.292(27) 0.000(5) 0.000(5) 0.000(5)
C102 0.293(29) 0.293(28) 0.293(30) 0.001(10) -0.001(10) 0.000(10)
C103 0.294(27) 0.293(27) 0.294(27) 0.001(5) 0.000(5) 0.000(5)
C101 0.292(28) 0.292(29) 0.292(29) -0.002(10) 0.001(10) 0.003(9)
O101 0.294(27) 0.293(29) 0.294(29) 0.002(10) 0.000(9) -0.002(9)

loop_
_atom_site_label
_atom_site_type_symbol
_atom_site_fract_x
_atom_site_fract_y
_atom_site_fract_z
_atom_site_U_iso_or_equiv
_atom_site_thermal_displace_type
_atom_site_occupancy
_atom_site_calc_flag
_atom_site_refinement_flags
_atom_site_disorder_group
Gd1 Gd 1.03353(8) 0.73166(9) -0.39582(6) 0.0460(5) Uani 1 d DU .
B1 B 0.7995(16) 0.7464(17) -0.3959(13) 0.032(7) Uani 1 d U .
N11 N 0.8428(12) 0.7868(12) -0.4497(8) 0.033(6) Uani 1 d U .
C12 C 0.8108(18) 0.8232(17) -0.4918(12) 0.054(9) Uani 1 d U .
H12 H 0.7583(18) 0.8145(17) -0.5061(12) 0.065 Uiso 0.40 calc PR 1
H12' H 0.7608(18) 0.8507(17) -0.4896(12) 0.065 Uiso 0.60 d PR 2
C13 C 0.8698(35) 0.8796(38) -0.5132(26) 0.030(17) Uani 0.40 d PU 1
H13 H 0.8648(35) 0.9219(38) -0.5393(26) 0.036 Uiso 0.40 calc PR 1
C14 C 0.9396(44) 0.8507(46) -0.4817(32) 0.054(22) Uani 0.40 d PU 1
N15 N 0.9308(30) 0.7992(32) -0.4386(23) 0.021(15) Uani 0.40 d PU 1
N21 N 1.0809(15) 0.8576(21) -0.4545(18) 0.035(8) Uani 0.40 d PDU 1
C22 C 1.0259(36) 0.8926(34) -0.4848(22) 0.033(9) Uani 0.40 d PDU 1
C23 C 1.0382(37) 0.9554(34) -0.5173(23) 0.032(8) Uani 0.40 d PDU 1
H23B H 0.9951(37) 0.9785(34) -0.5376(23) 0.038 Uiso 0.40 calc PR 1
C24 C 1.1127(36) 0.9860(36) -0.5210(24) 0.030(8) Uani 0.40 d PDU 1
H24 H 1.1249(36) 1.0289(36) -0.5456(24) 0.035 Uiso 0.40 calc PR 1
C25 C 1.1687(39) 0.9534(36) -0.4888(25) 0.033(9) Uani 0.40 d PDU 1
H25 H 1.2208(39) 0.9769(36) -0.4899(25) 0.040 Uiso 0.40 calc PR 1
C26 C 1.1576(23) 0.8853(41) -0.4519(28) 0.036(8) Uani 0.40 d PDU 1
H26 H 1.1985(23) 0.8632(41) -0.4291(28) 0.044 Uiso 0.40 calc PR 1
C13' C 0.8586(33) 0.8216(33) -0.5407(25) 0.072(17) Uani 0.60 d PU 2
H13A H 0.8450(33) 0.8331(33) -0.5780(25) 0.086 Uiso 0.60 calc PR 2
C14' C 0.9294(35) 0.7986(35) -0.5178(25) 0.076(18) Uani 0.60 d PU 2
N15' N 0.9196(22) 0.7810(21) -0.4627(16) 0.023(10) Uani 0.60 d PU 2
N21' N 1.0659(16) 0.7384(27) -0.5035(11) 0.070(16) Uani 0.60 d PDU 2
C22' C 1.0131(34) 0.7726(26) -0.5444(24) 0.080(19) Uani 0.60 d PDU 2
C23' C 1.0163(36) 0.7896(30) -0.6129(26) 0.083(18) Uani 0.60 d PDU 2
H23A H 0.9779(36) 0.8076(30) -0.6392(26) 0.099 Uiso 0.60 calc PR 2
C24' C 1.0877(41) 0.7699(35) -0.6158(29) 0.102(22) Uani 0.60 d PDU 2
H24A H 1.1126(41) 0.7915(35) -0.6479(29) 0.123 Uiso 0.60 calc PR 2
C25' C 1.1441(37) 0.7226(34) -0.5834(25) 0.086(19) Uani 0.60 d PDU 2
H25A H 1.1875(37) 0.6974(34) -0.6022(25) 0.103 Uiso 0.60 calc PR 2
C26' C 1.1378(25) 0.7110(35) -0.5224(29) 0.082(21) Uani 0.60 d PDU 2
H26' H 1.1784(25) 0.6878(35) -0.4998(29) 0.098 Uiso 0.60 calc PR 2
N31 N 0.8386(14) 0.7884(14) -0.3477(9) 0.048(7) Uani 1 d U .
C32 C 0.8040(18) 0.8312(16) -0.3066(11) 0.049(8) Uani 1 d U .
H32A H 0.7478(18) 0.8372(16) -0.3006(11) 0.058 Uiso 1 calc R .
C33 C 0.8615(16) 0.8632(16) -0.2763(11) 0.041(8) Uani 1 d U .
H33A H 0.8529(16) 0.8970(16) -0.2451(11) 0.049 Uiso 1 calc R .
C34 C 0.9386(17) 0.8400(16) -0.2969(11) 0.042(8) Uani 1 d U .
N35 N 0.9219(13) 0.7930(13) -0.3402(9) 0.039(6) Uani 1 d U .
N41 N 1.0750(12) 0.8255(13) -0.3123(9) 0.057(7) Uani 1 d DU .
C42 C 1.0178(16) 0.8594(16) -0.2820(11) 0.037(7) Uani 1 d U .
C43 C 1.0387(18) 0.9080(17) -0.2386(12) 0.054(9) Uani 1 d U .
H43A H 0.9967(18) 0.9322(17) -0.2178(12) 0.065 Uiso 1 calc R .
C44 C 1.1176(24) 0.9241(23) -0.2230(16) 0.098(13) Uani 1 d U .
H44A H 1.1307(24) 0.9559(23) -0.1916(16) 0.118 Uiso 1 calc R .
C45 C 1.1747(22) 0.8905(20) -0.2565(14) 0.074(11) Uani 1 d U .
H45A H 1.2301(22) 0.9016(20) -0.2505(14) 0.089 Uiso 1 calc R .
C46 C 1.1519(16) 0.8423(18) -0.2974(13) 0.062(10) Uani 1 d DU .
H46A H 1.1934(16) 0.8172(18) -0.3182(13) 0.074 Uiso 1 calc R .
N51 N 0.8341(11) 0.6577(11) -0.3996(9) 0.034(5) Uani 1 d U .
C52 C 0.7931(15) 0.5879(15) -0.4034(10) 0.039(7) Uani 1 d U .
H52A H 0.7363(15) 0.5831(15) -0.4013(10) 0.047 Uiso 1 calc R .
C53 C 0.8457(15) 0.5245(17) -0.4105(11) 0.045(8) Uani 1 d U .
H53A H 0.8339(15) 0.4688(17) -0.4144(11) 0.054 Uiso 1 calc R .
C54 C 0.9214(17) 0.5628(17) -0.4107(12) 0.052(8) Uani 1 d U .
N55 N 0.9153(11) 0.6400(12) -0.4048(9) 0.035(5) Uani 1 d U .
N61 N 1.0606(15) 0.5778(12) -0.4177(10) 0.059(7) Uani 1 d DU .
C62 C 1.0004(17) 0.5254(17) -0.4171(11) 0.047(8) Uani 1 d U .
C63 C 1.0098(20) 0.4460(20) -0.4285(13) 0.072(10) Uani 1 d U .
H63A H 0.9635(20) 0.4133(20) -0.4334(13) 0.087 Uiso 1 calc R .
C64 C 1.0863(23) 0.4111(24) -0.4333(15) 0.093(12) Uani 1 d U .
H64A H 1.0933(23) 0.3546(24) -0.4367(15) 0.112 Uiso 1 calc R .
C65 C 1.1525(27) 0.4647(27) -0.4328(18) 0.114(15) Uani 1 d U .
H65A H 1.2058(27) 0.4460(27) -0.4388(18) 0.136 Uiso 1 calc R .
C66 C 1.1363(19) 0.5479(25) -0.4228(16) 0.107(14) Uani 1 d DU .
H66A H 1.1804(19) 0.5839(25) -0.4196(16) 0.128 Uiso 1 calc R .
N1 N 1.1355(35) 0.6866(34) -0.4846(27) 0.045(16) Uani 0.40 d PU 1
O1 O 1.0591(26) 0.6958(29) -0.4957(18) 0.037(13) Uani 0.40 d PU 1
O2 O 1.1714(26) 0.6737(26) -0.5307(18) 0.038(12) Uani 0.40 d PU 1
O3 O 1.1608(21) 0.7047(21) -0.4433(15) 0.017(9) Uani 0.40 d PU 1
N1' N 1.1253(32) 0.8858(30) -0.4268(19) 0.068(13) Uani 0.60 d PU 2
O1' O 1.0542(19) 0.8793(18) -0.4246(13) 0.045(9) Uani 0.60 d PU 2
O2' O 1.1688(27) 0.9445(29) -0.4335(20) 0.107(14) Uani 0.60 d PU 2
O3' O 1.1613(21) 0.8156(22) -0.4182(14) 0.071(11) Uani 0.60 d PU 2
N201 N 1.1228(27) 0.9546(29) -0.6147(17) 0.094(16) Uani 0.60 d PDU 2
C201 C 1.0455(38) 0.9691(49) -0.6389(31) 0.158(33) Uani 0.60 d PDU 2
H20E H 1.0260(181) 1.0223(173) -0.6277(222) 0.237 Uiso 0.60 calc PR 2
H20F H 1.0075(107) 0.9278(238) -0.6264(218) 0.237 Uiso 0.60 calc PR 2
H20G H 1.0500(87) 0.9671(395) -0.6793(32) 0.237 Uiso 0.60 calc PR 2
C202 C 1.1541(31) 0.9344(32) -0.5612(19) 0.070(16) Uani 0.60 d PDU 2
H20B H 1.1155(95) 0.9002(172) -0.5416(58) 0.104 Uiso 0.60 calc PR 2
H20C H 1.1633(195) 0.9837(35) -0.5399(55) 0.104 Uiso 0.60 calc PR 2
H20D H 1.2051(107) 0.9054(181) -0.5655(20) 0.104 Uiso 0.60 calc PR 2
C203 C 1.1668(34) 0.9305(34) -0.6622(23) 0.074(17) Uani 0.60 d PDU 2
H20A H 1.1472(34) 0.9428(34) -0.6981(23) 0.089 Uiso 0.60 calc PR 2
O201 O 1.2245(40) 0.8970(40) -0.6571(27) 0.184(25) Uani 0.60 d PDU 2
N2 N 1.1039(19) 0.6348(19) -0.3055(13) 0.085(9) Uani 1 d U .
O4 O 1.0283(12) 0.6496(11) -0.3109(8) 0.060(6) Uani 1 d U .
O5 O 1.1285(15) 0.5870(16) -0.2707(11) 0.096(8) Uani 1 d U .
O6 O 1.1473(12) 0.6736(12) -0.3384(8) 0.060(6) Uani 1 d U .
N101 N 0.7296(53) 0.8544(48) -0.6701(35) 0.292(27) Uani 0.60 d PDU .
C102 C 0.7760(70) 0.7900(51) -0.6461(42) 0.293(28) Uani 0.60 d PDU .
H10A H 0.7397(97) 0.7474(373) -0.6333(524) 0.440 Uiso 0.60 calc PR .
H10B H 0.8070(625) 0.8107(183) -0.6147(355) 0.440 Uiso 0.60 calc PR .
H10C H 0.8129(614) 0.7682(558) -0.6739(160) 0.440 Uiso 0.60 calc PR .
C103 C 0.7755(64) 0.9189(60) -0.6941(50) 0.294(27) Uani 0.60 d PDU .
H10D H 0.7627(64) 0.9522(60) -0.7248(50) 0.353 Uiso 0.60 calc PR .
C101 C 0.6566(55) 0.8611(68) -0.7012(48) 0.292(27) Uani 0.60 d PDU .
H10E H 0.6695(59) 0.8666(805) -0.7406(76) 0.438 Uiso 0.60 calc PR .
H10F H 0.6266(388) 0.9085(451) -0.6888(386) 0.438 Uiso 0.60 calc PR .
H10G H 0.6239(364) 0.8127(363) -0.6956(435) 0.438 Uiso 0.60 calc PR .
O101 O 0.8311(55) 0.9198(59) -0.6668(39) 0.294(27) Uani 0.60 d PDU .

loop_
_atom_type_symbol
_atom_type_description
_atom_type_scat_dispersion_real
_atom_type_scat_dispersion_imag
_atom_type_scat_source
C C 0.0033 0.0016 'International Tables Vol C Tables 4.2.6.8 and 6.1.1.4'
H H 0.0000 0.0000 'International Tables Vol C Tables 4.2.6.8 and 6.1.1.4'
N N 0.0061 0.0033 'International Tables Vol C Tables 4.2.6.8 and 6.1.1.4'
Gd Gd -0.1653 3.9035 'International Tables Vol C Tables 4.2.6.8 and 6.1.1.4'
O O 0.0106 0.0060 'International Tables Vol C Tables 4.2.6.8 and 6.1.1.4'
B B 0.0013 0.0007 'International Tables Vol C Tables 4.2.6.8 and 6.1.1.4'

loop_
_geom_angle_atom_site_label_1
_geom_angle_atom_site_label_2
_geom_angle_atom_site_label_3
_geom_angle
_geom_angle_site_symmetry_1
_geom_angle_site_symmetry_3
_geom_angle_publ_flag
N15 Gd1 O3 121.5(15) . . ?
N15 Gd1 O4 128.3(13) . . ?
O3 Gd1 O4 108.6(9) . . ?
N15 Gd1 N55 70.9(14) . . ?
O3 Gd1 N55 121.9(10) . . ?
O4 Gd1 N55 72.9(7) . . ?
N15 Gd1 N35 59.5(14) . . ?
O3 Gd1 N35 164.8(10) . . ?
O4 Gd1 N35 75.6(7) . . ?
N55 Gd1 N35 73.3(7) . . ?
N15 Gd1 O1 79.0(17) . . ?
O3 Gd1 O1 50.4(13) . . ?
O4 Gd1 O1 132.2(12) . . ?
N55 Gd1 O1 84.6(11) . . ?
N35 Gd1 O1 137.2(11) . . ?
N15 Gd1 O6 171.7(15) . . ?
O3 Gd1 O6 62.8(10) . . ?
O4 Gd1 O6 50.3(6) . . ?
N55 Gd1 O6 113.7(6) . . ?
N35 Gd1 O6 114.3(6) . . ?
O1 Gd1 O6 107.9(11) . . ?
O4 Gd1 O1' 139.2(8) . . ?
N55 Gd1 O1' 131.6(8) . . ?
N35 Gd1 O1' 81.7(9) . . ?
O6 Gd1 O1' 114.3(8) . . ?
O4 Gd1 O3' 120.0(9) . . ?
N55 Gd1 O3' 162.4(9) . . ?
N35 Gd1 O3' 119.9(9) . . ?
O6 Gd1 O3' 73.1(9) . . ?
O1' Gd1 O3' 47.4(11) . . ?
O4 Gd1 N15' 131.4(9) . . ?
N55 Gd1 N15' 64.4(9) . . ?
N35 Gd1 N15' 70.7(9) . . ?
O6 Gd1 N15' 174.3(9) . . ?
O1' Gd1 N15' 68.4(10) . . ?
O3' Gd1 N15' 107.1(11) . . ?
N15 Gd1 N41 104.5(15) . . ?
O3 Gd1 N41 104.0(10) . . ?
O4 Gd1 N41 72.5(7) . . ?
N55 Gd1 N41 129.1(7) . . ?
N35 Gd1 N41 62.8(7) . . ?
O1 Gd1 N41 145.8(12) . . ?
O6 Gd1 N41 67.2(7) . . ?
O1' Gd1 N41 67.0(9) . . ?
O3' Gd1 N41 68.3(9) . . ?
N15' Gd1 N41 118.4(10) . . ?
N15 Gd1 N21 65.9(14) . . ?
O3 Gd1 N21 68.7(11) . . ?
O4 Gd1 N21 153.3(11) . . ?
N55 Gd1 N21 132.1(9) . . ?
N35 Gd1 N21 100.7(10) . . ?
O1 Gd1 N21 67.9(15) . . ?
O6 Gd1 N21 111.9(8) . . ?
N41 Gd1 N21 82.3(12) . . ?
N31 B1 N51 108.5(21) . . ?
N31 B1 N11 103.7(18) . . ?
N51 B1 N11 100.3(19) . . ?
N31 B1 B1 113.3(19) . 2_665 ?
N51 B1 B1 115.5(25) . 2_665 ?
N11 B1 B1 114.2(17) . 2_665 ?
C12 N11 N15' 104.0(26) . . ?
C12 N11 N15 118.4(29) . . ?
C12 N11 B1 129.6(23) . . ?
N15' N11 B1 126.0(24) . . ?
N15 N11 B1 110.0(26) . . ?
N11 C12 C13' 114.5(33) . . ?
N11 C12 C13 107.7(34) . . ?
C12 C13 C14 97.9(49) . . ?
N15 C14 C13 121.3(63) . . ?
N15 C14 C22 114.0(59) . . ?
C13 C14 C22 122.9(60) . . ?
C14 N15 N11 93.0(45) . . ?
C14 N15 Gd1 125.2(44) . . ?
N11 N15 Gd1 137.8(31) . . ?
C22 N21 C26 122.1(46) . . ?
C22 N21 Gd1 116.4(31) . . ?
C26 N21 Gd1 121.5(36) . . ?
N21 C22 C23 125.2(57) . . ?
N21 C22 C14 114.1(51) . . ?
C23 C22 C14 120.7(59) . . ?
C22 C23 C24 118.8(62) . . ?
C25 C24 C23 116.9(63) . . ?
C24 C25 C26 126.0(59) . . ?
N21 C26 C25 110.8(51) . . ?
C14' C13' C12 98.6(48) . . ?
C13' C14' N15' 110.7(52) . . ?
C13' C14' C22' 132.0(55) . . ?
N15' C14' C22' 116.0(48) . . ?
N11 N15' C14' 109.3(38) . . ?
N11 N15' Gd1 125.1(24) . . ?
C14' N15' Gd1 125.4(33) . . ?
C26' N21' C22' 116.0(44) . . ?
C26' N21' Gd1 119.5(37) . . ?
C22' N21' Gd1 124.5(28) . . ?
N21' C22' C14' 111.2(44) . . ?
N21' C22' C23' 136.4(47) . . ?
C14' C22' C23' 112.4(47) . . ?
C24' C23' C22' 92.4(60) . . ?
C23' C24' C25' 137.2(76) . . ?
C24' C25' C26' 123.9(57) . . ?
N21' C26' C25' 110.5(53) . . ?
C32 N31 N35 107.2(22) . . ?
C32 N31 B1 129.1(24) . . ?
N35 N31 B1 123.6(22) . . ?
C33 C32 N31 108.3(27) . . ?
C32 C33 C34 110.3(26) . . ?
N35 C34 C42 122.0(25) . . ?
N35 C34 C33 104.2(24) . . ?
C42 C34 C33 133.7(26) . . ?
C34 N35 N31 109.8(22) . . ?
C34 N35 Gd1 120.4(17) . . ?
N31 N35 Gd1 129.8(16) . . ?
C42 N41 C46 116.2(23) . . ?
C42 N41 Gd1 119.1(16) . . ?
C46 N41 Gd1 124.7(18) . . ?
N41 C42 C43 119.5(25) . . ?
N41 C42 C34 115.7(24) . . ?
C43 C42 C34 124.8(27) . . ?
C42 C43 C44 124.2(31) . . ?
C45 C44 C43 114.5(37) . . ?
C46 C45 C44 119.3(36) . . ?
C45 C46 N41 126.2(31) . . ?
C52 N51 N55 107.7(19) . . ?
C52 N51 B1 128.3(20) . . ?
N55 N51 B1 123.8(18) . . ?
N51 C52 C53 110.2(23) . . ?
C52 C53 C54 102.7(24) . . ?
N55 C54 C53 112.1(25) . . ?
N55 C54 C62 120.3(25) . . ?
C53 C54 C62 127.6(27) . . ?
C54 N55 N51 107.3(20) . . ?
C54 N55 Gd1 123.5(17) . . ?
N51 N55 Gd1 129.0(14) . . ?
C62 N61 C66 117.3(27) . . ?
C62 N61 Gd1 120.2(18) . . ?
C66 N61 Gd1 121.9(23) . . ?
N61 C62 C63 123.3(28) . . ?
N61 C62 C54 113.6(25) . . ?
C63 C62 C54 122.6(28) . . ?
C62 C63 C64 121.6(33) . . ?
C63 C64 C65 116.3(38) . . ?
C64 C65 C66 117.6(40) . . ?
N61 C66 C65 123.0(37) . . ?
O3 N1 O2 130.0(58) . . ?
O3 N1 O1 121.1(58) . . ?
O2 N1 O1 106.9(55) . . ?
O3 N1 Gd1 58.8(34) . . ?
O2 N1 Gd1 168.5(44) . . ?
O1 N1 Gd1 62.9(31) . . ?
N1 O1 Gd1 89.7(36) . . ?
N1 O3 Gd1 98.1(38) . . ?
O1' N1' O2' 131.7(54) . . ?
O1' N1' O3' 111.2(47) . . ?
O2' N1' O3' 117.0(51) . . ?
N1' O1' Gd1 103.4(31) . . ?
N1' O3' Gd1 97.8(30) . . ?
C203 N201 C201 100.3(44) . . ?
C203 N201 C202 118.4(44) . . ?
C201 N201 C202 137.3(51) . . ?
O201 C203 N201 119.7(66) . . ?
O5 N2 O6 125.2(32) . . ?
O5 N2 O4 121.3(32) . . ?
O6 N2 O4 113.5(30) . . ?
O5 N2 Gd1 172.4(24) . . ?
O6 N2 Gd1 58.5(17) . . ?
O4 N2 Gd1 55.5(16) . . ?
N2 O4 Gd1 99.0(19) . . ?
N2 O6 Gd1 96.6(19) . . ?
C101 N101 C103 100.4(48) . . ?
C101 N101 C102 136.3(63) . . ?
C103 N101 C102 115.6(50) . . ?
O101 C103 N101 102.0(85) . . ?

loop_
_geom_bond_atom_site_label_1
_geom_bond_atom_site_label_2
_geom_bond_distance
_geom_bond_site_symmetry_2
_geom_bond_publ_flag
Gd1 N15 2.29(5) . ?
Gd1 O3 2.45(3) . ?
Gd1 O4 2.47(2) . ?
Gd1 N55 2.50(2) . ?
Gd1 N35 2.51(2) . ?
Gd1 O1 2.52(4) . ?
Gd1 O6 2.54(2) . ?
Gd1 O1' 2.57(3) . ?
Gd1 O3' 2.60(3) . ?
Gd1 N15' 2.62(4) . ?
Gd1 N41 2.64(2) . ?
Gd1 N21 2.65(3) . ?
B1 N31 1.51(4) . ?
B1 N51 1.59(3) . ?
B1 N11 1.63(4) . ?
B1 B1 1.65(5) 2_665 ?
N11 C12 1.30(3) . ?
N11 N15' 1.32(4) . ?
N11 N15 1.50(5) . ?
C12 C13' 1.42(6) . ?
C12 C13 1.45(6) . ?
C13 C14 1.47(9) . ?
C14 N15 1.36(9) . ?
C14 C22 1.60(9) . ?
N21 C22 1.31(7) . ?
N21 C26 1.36(2) . ?
C22 C23 1.32(8) . ?
C23 C24 1.34(8) . ?
C24 C25 1.33(8) . ?
C25 C26 1.45(9) . ?
C13' C14' 1.36(7) . ?
C14' N15' 1.37(6) . ?
C14' C22' 1.59(7) . ?
N21' C26' 1.36(2) . ?
N21' C22' 1.44(6) . ?
C22' C23' 1.68(8) . ?
C23' C24' 1.23(7) . ?
C24' C25' 1.45(8) . ?
C25' C26' 1.49(8) . ?
N31 C32 1.35(3) . ?
N31 N35 1.40(3) . ?
C32 C33 1.32(3) . ?
C33 C34 1.43(4) . ?
C34 N35 1.34(3) . ?
C34 C42 1.40(3) . ?
N41 C42 1.33(3) . ?
N41 C46 1.36(2) . ?
C42 C43 1.37(3) . ?
C43 C44 1.39(4) . ?
C44 C45 1.37(4) . ?
C45 C46 1.33(4) . ?
N51 C52 1.35(3) . ?
N51 N55 1.39(2) . ?
C52 C53 1.38(3) . ?
C53 C54 1.41(4) . ?
C54 N55 1.30(3) . ?
C54 C62 1.46(4) . ?
N61 C62 1.33(3) . ?
N61 C66 1.36(2) . ?
C62 C63 1.36(4) . ?
C63 C64 1.40(4) . ?
C64 C65 1.42(5) . ?
C65 C66 1.43(5) . ?
N1 O3 1.12(6) . ?
N1 O2 1.28(7) . ?
N1 O1 1.31(6) . ?
N1' O1' 1.19(5) . ?
N1' O2' 1.23(6) . ?
N1' O3' 1.33(5) . ?
N201 C203 1.42(4) . ?
N201 C201 1.43(4) . ?
N201 C202 1.43(3) . ?
C203 O201 1.12(6) . ?
N2 O5 1.23(3) . ?
N2 O6 1.25(3) . ?
N2 O4 1.29(3) . ?
N101 C101 1.43(4) . ?
N101 C103 1.44(4) . ?
N101 C102 1.44(4) . ?
C103 O101 1.14(7) . ?
